data_4028082
loop_
_publ_author_name
'Lehao Huang'
'Qian Li'
'Chen Wang'
'Chenze Qi'

_publ_section_title
;
 Palladium(II)-Catalyzed Regioselective Arylation of Naphthylamides with
 Aryl Iodides Utilizing a Quinolinamide Bidentate System
;
_journal_name_full 'Journal of Organic Chemistry'
_journal_page_first 3030
_journal_page_last 3038
_journal_paper_doi 10.1021/jo400017v
_journal_volume 78
_journal_year 2013
_chemical_formula_moiety 'C27 H20 N2 O'
_chemical_formula_sum 'C27 H20 N2 O'
_chemical_formula_weight 388.45
_chemical_name_systematic
; 
 ? 
;
_space_group_IT_number 2
_symmetry_cell_setting triclinic
_symmetry_space_group_name_Hall '-P 1'
_symmetry_space_group_name_H-M 'P -1'
_atom_sites_solution_hydrogens geom
_atom_sites_solution_primary direct
_atom_sites_solution_secondary difmap
_audit_creation_method SHELXL-97
_cell_angle_alpha 95.307(2)
_cell_angle_beta 98.940(2)
_cell_angle_gamma 96.754(2)
_cell_formula_units_Z 4
_cell_length_a 8.5453(7)
_cell_length_b 12.4572(11)
_cell_length_c 19.0765(16)
_cell_measurement_reflns_used 9991
_cell_measurement_temperature 298(2)
_cell_measurement_theta_max 28.39
_cell_measurement_theta_min 2.76
_cell_volume 1979.4(3)
_computing_cell_refinement 'SAINT (Bruker, 2002)'
_computing_data_collection 'SMART (Bruker, 2002)'
_computing_data_reduction SAINT
_computing_molecular_graphics 'XP (Bruker, 2002)'
_computing_publication_material 'SHELXL-97 (Bruker, 2002)'
_computing_structure_refinement 'SHELXL-97 (Sheldrick, 1997)'
_computing_structure_solution 'SHELXS-97 (Sheldrick, 1997)'
_diffrn_ambient_temperature 298(2)
_diffrn_measured_fraction_theta_full 0.989
_diffrn_measured_fraction_theta_max 0.989
_diffrn_measurement_device_type 'Bruker APEX II area-detector diffractometer'
_diffrn_measurement_method '\f and \w scans'
_diffrn_radiation_monochromator graphite
_diffrn_radiation_source 'fine-focus sealed tube'
_diffrn_radiation_type MoK\a
_diffrn_radiation_wavelength 0.71073
_diffrn_reflns_av_R_equivalents 0.0215
_diffrn_reflns_av_sigmaI/netI 0.0257
_diffrn_reflns_limit_h_max 10
_diffrn_reflns_limit_h_min -10
_diffrn_reflns_limit_k_max 15
_diffrn_reflns_limit_k_min -14
_diffrn_reflns_limit_l_max 23
_diffrn_reflns_limit_l_min -23
_diffrn_reflns_number 21423
_diffrn_reflns_theta_full 25.50
_diffrn_reflns_theta_max 25.50
_diffrn_reflns_theta_min 1.66
_exptl_absorpt_coefficient_mu 0.080
_exptl_absorpt_correction_T_max 0.9834
_exptl_absorpt_correction_T_min 0.9765
_exptl_absorpt_correction_type multi-scan
_exptl_absorpt_process_details 'SADABS (Bruker, 2002)'
_exptl_crystal_colour Yellow
_exptl_crystal_density_diffrn 1.304
_exptl_crystal_description Prism
_exptl_crystal_F_000 816
_exptl_crystal_size_max 0.30
_exptl_crystal_size_mid 0.24
_exptl_crystal_size_min 0.21
_refine_diff_density_max 0.272
_refine_diff_density_min -0.293
_refine_diff_density_rms 0.061
_refine_ls_extinction_method none
_refine_ls_goodness_of_fit_ref 1.049
_refine_ls_hydrogen_treatment constr
_refine_ls_matrix_type full
_refine_ls_number_parameters 543
_refine_ls_number_reflns 7290
_refine_ls_number_restraints 0
_refine_ls_restrained_S_all 1.049
_refine_ls_R_factor_all 0.0460
_refine_ls_R_factor_gt 0.0376
_refine_ls_shift/su_max 0.000
_refine_ls_shift/su_mean 0.000
_refine_ls_structure_factor_coef Fsqd
_refine_ls_weighting_details 'calc w=1/[\s^2^(Fo^2^)+(0.1099P)^2^+0.2838P] where P=(Fo^2^+2Fc^2^)/3'
_refine_ls_weighting_scheme calc
_refine_ls_wR_factor_gt 0.1269
_refine_ls_wR_factor_ref 0.1495
_reflns_number_gt 6305
_reflns_number_total 7290
_reflns_threshold_expression I>2\s(I)
_cod_data_source_file jo400017v_si_002.cif
_cod_data_source_block mo_20121022d_0m
_cod_database_code 4028082

loop_
_symmetry_equiv_pos_as_xyz
'x, y, z'
'-x, -y, -z'

loop_
_atom_site_label
_atom_site_type_symbol
_atom_site_fract_x
_atom_site_fract_y
_atom_site_fract_z
_atom_site_U_iso_or_equiv
_atom_site_adp_type
_atom_site_occupancy
_atom_site_symmetry_multiplicity
_atom_site_calc_flag
_atom_site_refinement_flags
O1 O 1.30861(12) 0.29788(9) 0.09163(6) 0.0324(3) Uani 1 1 d .
O2 O 0.34944(13) 0.58939(9) 0.36384(6) 0.0334(3) Uani 1 1 d .
N1 N 1.06329(13) 0.21044(9) 0.03592(6) 0.0202(3) Uani 1 1 d .
H1 H 0.9629 0.2101 0.0368 0.024 Uiso 1 1 calc R
N2 N 0.92870(13) 0.30041(9) 0.13977(6) 0.0201(3) Uani 1 1 d .
N3 N 0.51152(13) 0.75194(9) 0.37777(6) 0.0218(3) Uani 1 1 d .
H3 H 0.5387 0.8121 0.4052 0.026 Uiso 1 1 calc R
N4 N 0.41408(13) 0.81282(10) 0.49749(6) 0.0223(3) Uani 1 1 d .
C1 C 0.69206(19) 0.52559(13) 0.04998(8) 0.0316(4) Uani 1 1 d .
H1A H 0.5914 0.5154 0.0665 0.047 Uiso 1 1 calc R
H1B H 0.6939 0.5850 0.0213 0.047 Uiso 1 1 calc R
H1C H 0.7771 0.5416 0.0902 0.047 Uiso 1 1 calc R
C2 C 0.71361(16) 0.42362(12) 0.00604(7) 0.0232(3) Uani 1 1 d .
C3 C 0.62670(16) 0.32462(12) 0.01192(7) 0.0237(3) Uani 1 1 d .
H3A H 0.5442 0.3227 0.0386 0.028 Uiso 1 1 calc R
C4 C 0.66094(16) 0.22826(12) -0.02140(7) 0.0222(3) Uani 1 1 d .
H4 H 0.6018 0.1626 -0.0164 0.027 Uiso 1 1 calc R
C5 C 0.78293(15) 0.22874(11) -0.06221(7) 0.0197(3) Uani 1 1 d .
C6 C 0.86201(16) 0.32879(12) -0.07236(7) 0.0233(3) Uani 1 1 d .
H6 H 0.9392 0.3314 -0.1018 0.028 Uiso 1 1 calc R
C7 C 0.82715(16) 0.42443(12) -0.03922(8) 0.0245(3) Uani 1 1 d .
H7 H 0.8803 0.4905 -0.0472 0.029 Uiso 1 1 calc R
C8 C 0.82535(16) 0.12536(11) -0.09532(7) 0.0212(3) Uani 1 1 d .
C9 C 0.71253(17) 0.06424(12) -0.14772(8) 0.0264(3) Uani 1 1 d .
H9 H 0.6105 0.0844 -0.1566 0.032 Uiso 1 1 calc R
C10 C 0.74658(19) -0.02753(12) -0.18812(8) 0.0304(3) Uani 1 1 d .
H10 H 0.6668 -0.0695 -0.2216 0.037 Uiso 1 1 calc R
C11 C 0.89795(18) -0.05441(12) -0.17767(8) 0.0275(3) Uani 1 1 d .
H11 H 0.9227 -0.1122 -0.2065 0.033 Uiso 1 1 calc R
C12 C 1.01798(17) 0.00409(11) -0.12374(7) 0.0225(3) Uani 1 1 d .
C13 C 0.98083(16) 0.09214(11) -0.07830(7) 0.0195(3) Uani 1 1 d .
C14 C 1.10267(16) 0.13856(11) -0.01839(7) 0.0196(3) Uani 1 1 d .
C15 C 1.25316(16) 0.10750(12) -0.01190(8) 0.0234(3) Uani 1 1 d .
H15 H 1.3321 0.1403 0.0256 0.028 Uiso 1 1 calc R
C16 C 1.28911(17) 0.02695(12) -0.06110(8) 0.0247(3) Uani 1 1 d .
H16 H 1.3928 0.0096 -0.0572 0.030 Uiso 1 1 calc R
C17 C 1.17406(17) -0.02602(12) -0.11435(8) 0.0244(3) Uani 1 1 d .
H17 H 1.1979 -0.0823 -0.1448 0.029 Uiso 1 1 calc R
C18 C 1.16323(16) 0.27968(11) 0.08661(7) 0.0217(3) Uani 1 1 d .
C19 C 1.07903(16) 0.33861(11) 0.13943(7) 0.0205(3) Uani 1 1 d .
C20 C 1.16407(17) 0.42958(12) 0.18472(8) 0.0250(3) Uani 1 1 d .
H20 H 1.2703 0.4532 0.1823 0.030 Uiso 1 1 calc R
C21 C 1.08667(18) 0.48216(12) 0.23222(8) 0.0269(3) Uani 1 1 d .
H21 H 1.1400 0.5425 0.2626 0.032 Uiso 1 1 calc R
C22 C 0.92590(17) 0.44485(12) 0.23507(7) 0.0240(3) Uani 1 1 d .
C23 C 0.85022(16) 0.35264(11) 0.18721(7) 0.0213(3) Uani 1 1 d .
C24 C 0.68787(17) 0.31415(12) 0.18728(8) 0.0243(3) Uani 1 1 d .
H24 H 0.6377 0.2534 0.1564 0.029 Uiso 1 1 calc R
C25 C 0.60456(18) 0.36601(13) 0.23261(8) 0.0282(3) Uani 1 1 d .
H25 H 0.4973 0.3411 0.2317 0.034 Uiso 1 1 calc R
C26 C 0.6796(2) 0.45695(13) 0.28068(8) 0.0315(4) Uani 1 1 d .
H26 H 0.6217 0.4910 0.3116 0.038 Uiso 1 1 calc R
C27 C 0.83645(19) 0.49533(13) 0.28222(8) 0.0298(3) Uani 1 1 d .
H27 H 0.8850 0.5550 0.3144 0.036 Uiso 1 1 calc R
C28 C 0.7009(2) 0.71515(14) 0.66611(8) 0.0385(4) Uani 1 1 d .
H28A H 0.7880 0.7430 0.7039 0.058 Uiso 1 1 calc R
H28B H 0.6742 0.6383 0.6672 0.058 Uiso 1 1 calc R
H28C H 0.6097 0.7510 0.6723 0.058 Uiso 1 1 calc R
C29 C 0.74904(17) 0.73564(12) 0.59538(7) 0.0254(3) Uani 1 1 d .
C30 C 0.72722(17) 0.65199(12) 0.53984(7) 0.0244(3) Uani 1 1 d .
H30 H 0.6868 0.5821 0.5472 0.029 Uiso 1 1 calc R
C31 C 0.76478(16) 0.67120(11) 0.47362(7) 0.0225(3) Uani 1 1 d .
H31 H 0.7505 0.6138 0.4374 0.027 Uiso 1 1 calc R
C32 C 0.82349(15) 0.77509(11) 0.46059(7) 0.0205(3) Uani 1 1 d .
C33 C 0.84810(16) 0.85848(12) 0.51676(7) 0.0234(3) Uani 1 1 d .
H33 H 0.8895 0.9283 0.5096 0.028 Uiso 1 1 calc R
C34 C 0.81178(17) 0.83881(12) 0.58322(7) 0.0258(3) Uani 1 1 d .
H34 H 0.8297 0.8955 0.6201 0.031 Uiso 1 1 calc R
C35 C 0.86627(16) 0.79587(11) 0.38978(7) 0.0218(3) Uani 1 1 d .
C36 C 1.02309(17) 0.83571(12) 0.38866(8) 0.0264(3) Uani 1 1 d .
H36 H 1.0922 0.8561 0.4318 0.032 Uiso 1 1 calc R
C37 C 1.08195(18) 0.84651(13) 0.32460(8) 0.0311(3) Uani 1 1 d .
H37 H 1.1878 0.8753 0.3256 0.037 Uiso 1 1 calc R
C38 C 0.98323(19) 0.81460(13) 0.26097(8) 0.0303(3) Uani 1 1 d .
H38 H 1.0238 0.8186 0.2187 0.036 Uiso 1 1 calc R
C39 C 0.81958(18) 0.77535(12) 0.25831(8) 0.0261(3) Uani 1 1 d .
C40 C 0.75684(16) 0.76937(11) 0.32355(7) 0.0210(3) Uani 1 1 d .
C41 C 0.58739(17) 0.73922(11) 0.31689(7) 0.0226(3) Uani 1 1 d .
C42 C 0.49410(18) 0.70688(12) 0.25127(8) 0.0277(3) Uani 1 1 d .
H42 H 0.3852 0.6851 0.2484 0.033 Uiso 1 1 calc R
C43 C 0.5605(2) 0.70623(13) 0.18852(8) 0.0315(4) Uani 1 1 d .
H43 H 0.4969 0.6808 0.1447 0.038 Uiso 1 1 calc R
C44 C 0.7184(2) 0.74291(13) 0.19191(8) 0.0305(3) Uani 1 1 d .
H44 H 0.7603 0.7467 0.1499 0.037 Uiso 1 1 calc R
C45 C 0.40089(16) 0.67867(12) 0.39663(7) 0.0237(3) Uani 1 1 d .
C46 C 0.34600(16) 0.71669(12) 0.46526(7) 0.0231(3) Uani 1 1 d .
C47 C 0.22785(17) 0.64929(13) 0.49064(8) 0.0283(3) Uani 1 1 d .
H47 H 0.1819 0.5828 0.4652 0.034 Uiso 1 1 calc R
C48 C 0.18271(18) 0.68401(13) 0.55343(9) 0.0312(4) Uani 1 1 d .
H48 H 0.1050 0.6411 0.5714 0.037 Uiso 1 1 calc R
C49 C 0.25394(17) 0.78494(13) 0.59114(8) 0.0273(3) Uani 1 1 d .
C50 C 0.37093(16) 0.84751(12) 0.56100(8) 0.0237(3) Uani 1 1 d .
C51 C 0.44712(19) 0.94860(12) 0.59738(8) 0.0285(3) Uani 1 1 d .
H51 H 0.5230 0.9904 0.5777 0.034 Uiso 1 1 calc R
C52 C 0.4088(2) 0.98487(14) 0.66186(8) 0.0336(4) Uani 1 1 d .
H52 H 0.4613 1.0504 0.6864 0.040 Uiso 1 1 calc R
C53 C 0.2908(2) 0.92396(15) 0.69121(9) 0.0382(4) Uani 1 1 d .
H53 H 0.2639 0.9507 0.7343 0.046 Uiso 1 1 calc R
C54 C 0.2159(2) 0.82640(15) 0.65728(9) 0.0353(4) Uani 1 1 d .
H54 H 0.1391 0.7866 0.6776 0.042 Uiso 1 1 calc R

loop_
_atom_site_aniso_label
_atom_site_aniso_U_11
_atom_site_aniso_U_22
_atom_site_aniso_U_33
_atom_site_aniso_U_23
_atom_site_aniso_U_13
_atom_site_aniso_U_12
O1 0.0167(5) 0.0417(7) 0.0360(6) -0.0058(5) 0.0072(4) -0.0032(4)
O2 0.0367(6) 0.0282(6) 0.0305(6) -0.0038(5) 0.0022(5) -0.0045(5)
N1 0.0134(5) 0.0268(6) 0.0206(6) 0.0023(5) 0.0039(4) 0.0030(4)
N2 0.0186(6) 0.0224(6) 0.0198(6) 0.0039(4) 0.0034(4) 0.0035(4)
N3 0.0208(6) 0.0216(6) 0.0224(6) -0.0017(5) 0.0039(5) 0.0027(5)
N4 0.0185(6) 0.0247(6) 0.0242(6) 0.0028(5) 0.0032(5) 0.0054(5)
C1 0.0334(8) 0.0307(8) 0.0307(8) -0.0001(6) 0.0022(6) 0.0108(7)
C2 0.0202(7) 0.0271(7) 0.0223(7) 0.0033(6) -0.0009(5) 0.0089(5)
C3 0.0176(6) 0.0331(8) 0.0226(7) 0.0058(6) 0.0050(5) 0.0082(6)
C4 0.0150(6) 0.0266(7) 0.0254(7) 0.0061(6) 0.0032(5) 0.0015(5)
C5 0.0145(6) 0.0248(7) 0.0198(6) 0.0041(5) 0.0006(5) 0.0038(5)
C6 0.0176(6) 0.0288(8) 0.0248(7) 0.0051(6) 0.0060(5) 0.0039(5)
C7 0.0213(7) 0.0237(7) 0.0282(7) 0.0059(6) 0.0023(6) 0.0016(6)
C8 0.0195(7) 0.0227(7) 0.0220(7) 0.0052(5) 0.0051(5) 0.0015(5)
C9 0.0215(7) 0.0280(8) 0.0287(7) 0.0025(6) 0.0000(6) 0.0048(6)
C10 0.0311(8) 0.0267(8) 0.0292(8) -0.0016(6) -0.0036(6) 0.0018(6)
C11 0.0318(8) 0.0225(7) 0.0275(7) -0.0002(6) 0.0035(6) 0.0057(6)
C12 0.0257(7) 0.0204(7) 0.0230(7) 0.0057(5) 0.0068(6) 0.0034(5)
C13 0.0199(7) 0.0202(7) 0.0197(6) 0.0064(5) 0.0060(5) 0.0015(5)
C14 0.0179(6) 0.0215(7) 0.0207(7) 0.0049(5) 0.0066(5) 0.0013(5)
C15 0.0188(7) 0.0261(7) 0.0252(7) 0.0045(6) 0.0035(5) 0.0024(5)
C16 0.0195(7) 0.0252(7) 0.0327(8) 0.0085(6) 0.0090(6) 0.0066(5)
C17 0.0267(7) 0.0214(7) 0.0282(7) 0.0046(6) 0.0100(6) 0.0066(6)
C18 0.0179(7) 0.0259(7) 0.0220(7) 0.0058(6) 0.0042(5) 0.0021(5)
C19 0.0191(6) 0.0235(7) 0.0196(7) 0.0059(5) 0.0028(5) 0.0034(5)
C20 0.0209(7) 0.0279(8) 0.0245(7) 0.0036(6) 0.0013(5) -0.0004(6)
C21 0.0297(8) 0.0247(7) 0.0233(7) 0.0002(6) -0.0011(6) 0.0007(6)
C22 0.0285(7) 0.0241(7) 0.0204(7) 0.0049(5) 0.0032(6) 0.0066(6)
C23 0.0226(7) 0.0228(7) 0.0200(6) 0.0053(5) 0.0043(5) 0.0069(5)
C24 0.0227(7) 0.0274(8) 0.0240(7) 0.0042(6) 0.0057(5) 0.0052(6)
C25 0.0246(7) 0.0365(9) 0.0278(7) 0.0092(6) 0.0100(6) 0.0098(6)
C26 0.0386(9) 0.0351(9) 0.0260(8) 0.0046(6) 0.0124(6) 0.0164(7)
C27 0.0391(9) 0.0277(8) 0.0232(7) 0.0001(6) 0.0049(6) 0.0099(6)
C28 0.0554(11) 0.0388(10) 0.0259(8) 0.0088(7) 0.0151(7) 0.0102(8)
C29 0.0248(7) 0.0315(8) 0.0212(7) 0.0051(6) 0.0039(6) 0.0074(6)
C30 0.0249(7) 0.0223(7) 0.0273(7) 0.0067(6) 0.0057(6) 0.0041(6)
C31 0.0225(7) 0.0231(7) 0.0211(7) -0.0009(5) 0.0021(5) 0.0043(5)
C32 0.0156(6) 0.0249(7) 0.0212(7) 0.0019(5) 0.0028(5) 0.0045(5)
C33 0.0203(7) 0.0222(7) 0.0266(7) 0.0018(6) 0.0034(5) -0.0001(5)
C34 0.0254(7) 0.0285(8) 0.0218(7) -0.0026(6) 0.0023(6) 0.0032(6)
C35 0.0226(7) 0.0198(7) 0.0245(7) 0.0026(5) 0.0058(5) 0.0061(5)
C36 0.0240(7) 0.0287(8) 0.0280(7) 0.0060(6) 0.0058(6) 0.0057(6)
C37 0.0254(7) 0.0345(9) 0.0378(9) 0.0106(7) 0.0137(7) 0.0064(6)
C38 0.0354(8) 0.0321(8) 0.0300(8) 0.0100(6) 0.0172(7) 0.0107(7)
C39 0.0349(8) 0.0235(7) 0.0239(7) 0.0056(6) 0.0096(6) 0.0114(6)
C40 0.0251(7) 0.0181(7) 0.0216(7) 0.0029(5) 0.0060(5) 0.0069(5)
C41 0.0259(7) 0.0209(7) 0.0218(7) 0.0012(5) 0.0045(5) 0.0065(5)
C42 0.0284(7) 0.0278(8) 0.0259(7) 0.0002(6) 0.0003(6) 0.0076(6)
C43 0.0429(9) 0.0319(8) 0.0188(7) -0.0002(6) -0.0019(6) 0.0132(7)
C44 0.0446(9) 0.0309(8) 0.0200(7) 0.0061(6) 0.0086(6) 0.0149(7)
C45 0.0186(6) 0.0261(8) 0.0247(7) 0.0016(6) -0.0015(5) 0.0032(5)
C46 0.0175(6) 0.0252(7) 0.0267(7) 0.0043(6) 0.0014(5) 0.0054(5)
C47 0.0210(7) 0.0291(8) 0.0340(8) 0.0060(6) 0.0022(6) 0.0015(6)
C48 0.0204(7) 0.0387(9) 0.0376(9) 0.0154(7) 0.0082(6) 0.0034(6)
C49 0.0211(7) 0.0364(9) 0.0284(8) 0.0117(6) 0.0061(6) 0.0116(6)
C50 0.0216(7) 0.0274(8) 0.0250(7) 0.0065(6) 0.0051(5) 0.0107(6)
C51 0.0327(8) 0.0273(8) 0.0278(8) 0.0043(6) 0.0075(6) 0.0096(6)
C52 0.0470(9) 0.0305(8) 0.0264(8) 0.0042(6) 0.0067(7) 0.0164(7)
C53 0.0477(10) 0.0486(11) 0.0258(8) 0.0081(7) 0.0136(7) 0.0243(8)
C54 0.0322(8) 0.0502(10) 0.0312(8) 0.0166(7) 0.0143(7) 0.0159(7)

loop_
_atom_type_symbol
_atom_type_description
_atom_type_scat_dispersion_real
_atom_type_scat_dispersion_imag
_atom_type_scat_source
C C 0.0033 0.0016 'International Tables Vol C Tables 4.2.6.8 and 6.1.1.4'
H H 0.0000 0.0000 'International Tables Vol C Tables 4.2.6.8 and 6.1.1.4'
N N 0.0061 0.0033 'International Tables Vol C Tables 4.2.6.8 and 6.1.1.4'
O O 0.0106 0.0060 'International Tables Vol C Tables 4.2.6.8 and 6.1.1.4'

loop_
_geom_angle_atom_site_label_1
_geom_angle_atom_site_label_2
_geom_angle_atom_site_label_3
_geom_angle
C18 N1 C14 128.25(11)
C18 N1 H1 115.9
C14 N1 H1 115.9
C19 N2 C23 117.73(12)
C45 N3 C41 126.28(11)
C45 N3 H3 116.9
C41 N3 H3 116.9
C46 N4 C50 117.65(12)
C2 C1 H1A 109.5
C2 C1 H1B 109.5
H1A C1 H1B 109.5
C2 C1 H1C 109.5
H1A C1 H1C 109.5
H1B C1 H1C 109.5
C3 C2 C7 117.85(13)
C3 C2 C1 120.90(13)
C7 C2 C1 121.18(13)
C2 C3 C4 120.97(13)
C2 C3 H3A 119.5
C4 C3 H3A 119.5
C3 C4 C5 120.80(13)
C3 C4 H4 119.6
C5 C4 H4 119.6
C6 C5 C4 118.06(13)
C6 C5 C8 120.82(12)
C4 C5 C8 121.11(13)
C7 C6 C5 120.76(12)
C7 C6 H6 119.6
C5 C6 H6 119.6
C6 C7 C2 121.21(13)
C6 C7 H7 119.4
C2 C7 H7 119.4
C9 C8 C13 119.67(13)
C9 C8 C5 117.50(12)
C13 C8 C5 122.68(12)
C8 C9 C10 122.08(13)
C8 C9 H9 119.0
C10 C9 H9 119.0
C11 C10 C9 119.21(13)
C11 C10 H10 120.4
C9 C10 H10 120.4
C10 C11 C12 121.15(13)
C10 C11 H11 119.4
C12 C11 H11 119.4
C11 C12 C17 119.67(13)
C11 C12 C13 119.96(13)
C17 C12 C13 120.36(12)
C12 C13 C8 117.36(12)
C12 C13 C14 116.89(12)
C8 C13 C14 125.75(12)
C15 C14 N1 120.10(12)
C15 C14 C13 120.23(12)
N1 C14 C13 119.53(11)
C14 C15 C16 120.91(13)
C14 C15 H15 119.5
C16 C15 H15 119.5
C17 C16 C15 120.74(13)
C17 C16 H16 119.6
C15 C16 H16 119.6
C16 C17 C12 120.31(13)
C16 C17 H17 119.8
C12 C17 H17 119.8
O1 C18 N1 126.08(12)
O1 C18 C19 120.21(12)
N1 C18 C19 113.70(11)
N2 C19 C20 124.26(12)
N2 C19 C18 116.80(12)
C20 C19 C18 118.93(12)
C21 C20 C19 118.39(13)
C21 C20 H20 120.8
C19 C20 H20 120.8
C20 C21 C22 119.86(13)
C20 C21 H21 120.1
C22 C21 H21 120.1
C21 C22 C27 123.44(13)
C21 C22 C23 117.66(12)
C27 C22 C23 118.90(13)
N2 C23 C24 118.49(12)
N2 C23 C22 122.11(13)
C24 C23 C22 119.40(12)
C25 C24 C23 120.10(14)
C25 C24 H24 120.0
C23 C24 H24 120.0
C24 C25 C26 120.71(14)
C24 C25 H25 119.6
C26 C25 H25 119.6
C27 C26 C25 120.46(13)
C27 C26 H26 119.8
C25 C26 H26 119.8
C26 C27 C22 120.41(14)
C26 C27 H27 119.8
C22 C27 H27 119.8
C29 C28 H28A 109.5
C29 C28 H28B 109.5
H28A C28 H28B 109.5
C29 C28 H28C 109.5
H28A C28 H28C 109.5
H28B C28 H28C 109.5
C34 C29 C30 118.30(13)
C34 C29 C28 121.03(13)
C30 C29 C28 120.64(14)
C31 C30 C29 121.00(14)
C31 C30 H30 119.5
C29 C30 H30 119.5
C30 C31 C32 120.89(12)
C30 C31 H31 119.6
C32 C31 H31 119.6
C31 C32 C33 118.00(13)
C31 C32 C35 121.09(12)
C33 C32 C35 120.84(12)
C34 C33 C32 120.96(13)
C34 C33 H33 119.5
C32 C33 H33 119.5
C29 C34 C33 120.81(13)
C29 C34 H34 119.6
C33 C34 H34 119.6
C36 C35 C40 119.23(13)
C36 C35 C32 116.94(12)
C40 C35 C32 123.67(12)
C35 C36 C37 122.16(14)
C35 C36 H36 118.9
C37 C36 H36 118.9
C38 C37 C36 119.69(14)
C38 C37 H37 120.2
C36 C37 H37 120.2
C37 C38 C39 120.99(13)
C37 C38 H38 119.5
C39 C38 H38 119.5
C44 C39 C38 120.38(13)
C44 C39 C40 120.09(14)
C38 C39 C40 119.53(13)
C39 C40 C41 116.60(12)
C39 C40 C35 118.11(13)
C41 C40 C35 125.27(12)
C42 C41 N3 118.71(13)
C42 C41 C40 121.00(13)
N3 C41 C40 120.04(12)
C41 C42 C43 121.01(14)
C41 C42 H42 119.5
C43 C42 H42 119.5
C44 C43 C42 119.88(14)
C44 C43 H43 120.1
C42 C43 H43 120.1
C43 C44 C39 121.01(14)
C43 C44 H44 119.5
C39 C44 H44 119.5
O2 C45 N3 125.27(13)
O2 C45 C46 121.69(13)
N3 C45 C46 113.03(12)
N4 C46 C47 124.35(13)
N4 C46 C45 116.41(12)
C47 C46 C45 119.23(13)
C48 C47 C46 118.28(14)
C48 C47 H47 120.9
C46 C47 H47 120.9
C47 C48 C49 119.95(14)
C47 C48 H48 120.0
C49 C48 H48 120.0
C48 C49 C54 123.62(15)
C48 C49 C50 117.67(13)
C54 C49 C50 118.72(15)
N4 C50 C51 118.26(13)
N4 C50 C49 122.07(13)
C51 C50 C49 119.67(13)
C52 C51 C50 119.76(15)
C52 C51 H51 120.1
C50 C51 H51 120.1
C51 C52 C53 120.67(16)
C51 C52 H52 119.7
C53 C52 H52 119.7
C54 C53 C52 120.68(14)
C54 C53 H53 119.7
C52 C53 H53 119.7
C53 C54 C49 120.48(15)
C53 C54 H54 119.8
C49 C54 H54 119.8

loop_
_geom_bond_atom_site_label_1
_geom_bond_atom_site_label_2
_geom_bond_distance
O1 C18 1.2233(17)
O2 C45 1.2217(18)
N1 C18 1.3506(17)
N1 C14 1.4128(17)
N1 H1 0.8600
N2 C19 1.3176(17)
N2 C23 1.3692(17)
N3 C45 1.3489(18)
N3 C41 1.4207(17)
N3 H3 0.8600
N4 C46 1.3188(18)
N4 C50 1.3676(18)
C1 C2 1.5021(19)
C1 H1A 0.9600
C1 H1B 0.9600
C1 H1C 0.9600
C2 C3 1.386(2)
C2 C7 1.395(2)
C3 C4 1.389(2)
C3 H3A 0.9300
C4 C5 1.3945(19)
C4 H4 0.9300
C5 C6 1.391(2)
C5 C8 1.4897(19)
C6 C7 1.382(2)
C6 H6 0.9300
C7 H7 0.9300
C8 C9 1.3769(19)
C8 C13 1.4360(19)
C9 C10 1.404(2)
C9 H9 0.9300
C10 C11 1.364(2)
C10 H10 0.9300
C11 C12 1.414(2)
C11 H11 0.9300
C12 C17 1.417(2)
C12 C13 1.4306(18)
C13 C14 1.4461(19)
C14 C15 1.377(2)
C15 C16 1.4036(19)
C15 H15 0.9300
C16 C17 1.359(2)
C16 H16 0.9300
C17 H17 0.9300
C18 C19 1.5114(18)
C19 C20 1.4103(19)
C20 C21 1.366(2)
C20 H20 0.9300
C21 C22 1.409(2)
C21 H21 0.9300
C22 C27 1.418(2)
C22 C23 1.421(2)
C23 C24 1.414(2)
C24 C25 1.3667(19)
C24 H24 0.9300
C25 C26 1.411(2)
C25 H25 0.9300
C26 C27 1.364(2)
C26 H26 0.9300
C27 H27 0.9300
C28 C29 1.505(2)
C28 H28A 0.9600
C28 H28B 0.9600
C28 H28C 0.9600
C29 C34 1.387(2)
C29 C30 1.390(2)
C30 C31 1.386(2)
C30 H30 0.9300
C31 C32 1.391(2)
C31 H31 0.9300
C32 C33 1.3943(19)
C32 C35 1.4903(19)
C33 C34 1.388(2)
C33 H33 0.9300
C34 H34 0.9300
C35 C36 1.377(2)
C35 C40 1.4363(19)
C36 C37 1.404(2)
C36 H36 0.9300
C37 C38 1.363(2)
C37 H37 0.9300
C38 C39 1.418(2)
C38 H38 0.9300
C39 C44 1.414(2)
C39 C40 1.4341(19)
C40 C41 1.4352(19)
C41 C42 1.373(2)
C42 C43 1.402(2)
C42 H42 0.9300
C43 C44 1.362(2)
C43 H43 0.9300
C44 H44 0.9300
C45 C46 1.5123(19)
C46 C47 1.409(2)
C47 C48 1.363(2)
C47 H47 0.9300
C48 C49 1.409(2)
C48 H48 0.9300
C49 C54 1.418(2)
C49 C50 1.420(2)
C50 C51 1.413(2)
C51 C52 1.372(2)
C51 H51 0.9300
C52 C53 1.407(3)
C52 H52 0.9300
C53 C54 1.360(3)
C53 H53 0.9300
C54 H54 0.9300

loop_
_geom_torsion_atom_site_label_1
_geom_torsion_atom_site_label_2
_geom_torsion_atom_site_label_3
_geom_torsion_atom_site_label_4
_geom_torsion
C7 C2 C3 C4 5.3(2)
C1 C2 C3 C4 -171.50(13)
C2 C3 C4 C5 -0.6(2)
C3 C4 C5 C6 -4.1(2)
C3 C4 C5 C8 177.14(12)
C4 C5 C6 C7 4.0(2)
C8 C5 C6 C7 -177.30(13)
C5 C6 C7 C2 0.9(2)
C3 C2 C7 C6 -5.5(2)
C1 C2 C7 C6 171.31(13)
C6 C5 C8 C9 -113.19(15)
C4 C5 C8 C9 65.52(18)
C6 C5 C8 C13 62.31(18)
C4 C5 C8 C13 -118.98(15)
C13 C8 C9 C10 -3.3(2)
C5 C8 C9 C10 172.39(14)
C8 C9 C10 C11 -3.1(2)
C9 C10 C11 C12 4.3(2)
C10 C11 C12 C17 -179.98(14)
C10 C11 C12 C13 1.0(2)
C11 C12 C13 C8 -7.1(2)
C17 C12 C13 C8 173.85(12)
C11 C12 C13 C14 171.81(12)
C17 C12 C13 C14 -7.2(2)
C9 C8 C13 C12 8.2(2)
C5 C8 C13 C12 -167.22(12)
C9 C8 C13 C14 -170.62(13)
C5 C8 C13 C14 14.0(2)
C18 N1 C14 C15 20.3(2)
C18 N1 C14 C13 -163.95(13)
C12 C13 C14 C15 8.0(2)
C8 C13 C14 C15 -173.17(13)
C12 C13 C14 N1 -167.75(12)
C8 C13 C14 N1 11.0(2)
N1 C14 C15 C16 172.73(12)
C13 C14 C15 C16 -3.0(2)
C14 C15 C16 C17 -3.2(2)
C15 C16 C17 C12 4.0(2)
C11 C12 C17 C16 -177.64(13)
C13 C12 C17 C16 1.4(2)
C14 N1 C18 O1 5.2(2)
C14 N1 C18 C19 -175.83(12)
C23 N2 C19 C20 0.0(2)
C23 N2 C19 C18 -179.98(12)
O1 C18 C19 N2 -167.04(13)
N1 C18 C19 N2 13.96(18)
O1 C18 C19 C20 12.9(2)
N1 C18 C19 C20 -166.06(12)
N2 C19 C20 C21 0.0(2)
C18 C19 C20 C21 179.99(13)
C19 C20 C21 C22 0.1(2)
C20 C21 C22 C27 -179.34(14)
C20 C21 C22 C23 -0.2(2)
C19 N2 C23 C24 178.69(13)
C19 N2 C23 C22 -0.2(2)
C21 C22 C23 N2 0.2(2)
C27 C22 C23 N2 179.40(13)
C21 C22 C23 C24 -178.58(13)
C27 C22 C23 C24 0.6(2)
N2 C23 C24 C25 -178.29(13)
C22 C23 C24 C25 0.6(2)
C23 C24 C25 C26 -1.2(2)
C24 C25 C26 C27 0.6(2)
C25 C26 C27 C22 0.5(2)
C21 C22 C27 C26 177.98(15)
C23 C22 C27 C26 -1.1(2)
C34 C29 C30 C31 -1.0(2)
C28 C29 C30 C31 177.18(14)
C29 C30 C31 C32 -0.8(2)
C30 C31 C32 C33 2.0(2)
C30 C31 C32 C35 179.11(12)
C31 C32 C33 C34 -1.4(2)
C35 C32 C33 C34 -178.52(12)
C30 C29 C34 C33 1.6(2)
C28 C29 C34 C33 -176.58(14)
C32 C33 C34 C29 -0.4(2)
C31 C32 C35 C36 -118.87(15)
C33 C32 C35 C36 58.18(18)
C31 C32 C35 C40 56.48(19)
C33 C32 C35 C40 -126.48(15)
C40 C35 C36 C37 -3.1(2)
C32 C35 C36 C37 172.43(13)
C35 C36 C37 C38 -1.5(2)
C36 C37 C38 C39 3.0(2)
C37 C38 C39 C44 179.76(15)
C37 C38 C39 C40 0.2(2)
C44 C39 C40 C41 -5.6(2)
C38 C39 C40 C41 174.02(13)
C44 C39 C40 C35 175.68(13)
C38 C39 C40 C35 -4.7(2)
C36 C35 C40 C39 6.1(2)
C32 C35 C40 C39 -169.11(12)
C36 C35 C40 C41 -172.47(13)
C32 C35 C40 C41 12.3(2)
C45 N3 C41 C42 50.4(2)
C45 N3 C41 C40 -135.24(14)
C39 C40 C41 C42 6.6(2)
C35 C40 C41 C42 -174.76(14)
C39 C40 C41 N3 -167.65(12)
C35 C40 C41 N3 11.0(2)
N3 C41 C42 C43 171.91(13)
C40 C41 C42 C43 -2.4(2)
C41 C42 C43 C44 -3.1(2)
C42 C43 C44 C39 4.1(2)
C38 C39 C44 C43 -179.23(14)
C40 C39 C44 C43 0.4(2)
C41 N3 C45 O2 0.2(2)
C41 N3 C45 C46 179.03(12)
C50 N4 C46 C47 2.4(2)
C50 N4 C46 C45 -177.68(11)
O2 C45 C46 N4 177.50(13)
N3 C45 C46 N4 -1.33(18)
O2 C45 C46 C47 -2.5(2)
N3 C45 C46 C47 178.62(13)
N4 C46 C47 C48 -1.5(2)
C45 C46 C47 C48 178.54(13)
C46 C47 C48 C49 0.0(2)
C47 C48 C49 C54 -178.99(14)
C47 C48 C49 C50 0.5(2)
C46 N4 C50 C51 177.77(12)
C46 N4 C50 C49 -1.8(2)
C48 C49 C50 N4 0.3(2)
C54 C49 C50 N4 179.90(13)
C48 C49 C50 C51 -179.17(13)
C54 C49 C50 C51 0.4(2)
N4 C50 C51 C52 -178.79(13)
C49 C50 C51 C52 0.7(2)
C50 C51 C52 C53 -1.9(2)
C51 C52 C53 C54 2.0(3)
C52 C53 C54 C49 -0.8(3)
C48 C49 C54 C53 179.18(14)
C50 C49 C54 C53 -0.3(2)
